data_4027023
loop_
_publ_author_name
'Akio Kamimura'
'Ryota Takeuchi'
'Kosuke Ikeda'
'Takaaki Moriyama'
'Michinori Sumimoto'

_publ_contact_author_email uno@dpc.ehime-u.ac.jp
_publ_contact_author_fax +81-89-927-9610
_publ_contact_author_name 'Prof Hidemitsu Uno'
_publ_contact_author_phone +81-89-927-9610
_publ_section_title
;
 Stereoselective Synthesis of 1-Nitrobicyclo[3.1.0]hexanes and Fused
 Isoxazoline-N-oxides from Primary Nitro Compounds
;
_journal_name_full 'Journal of Organic Chemistry'
_journal_page_first 2236
_journal_page_last 2245
_journal_paper_doi 10.1021/jo202489v
_journal_volume 77
_journal_year 2012
_chemical_formula_sum 'C13 H19 Ag N O6'
_chemical_formula_weight 393.16
_chemical_name_systematic
; 
 ? 
;
_space_group_IT_number 2
_symmetry_cell_setting triclinic
_symmetry_space_group_name_Hall '-P 1'
_symmetry_space_group_name_H-M 'P -1'
_atom_sites_solution_hydrogens geom
_atom_sites_solution_primary direct
_atom_sites_solution_secondary difmap
_audit_creation_method SHELXL-97
_cell_angle_alpha 78.30(3)
_cell_angle_beta 79.01(3)
_cell_angle_gamma 61.71(3)
_cell_formula_units_Z 4
_cell_length_a 10.888(2)
_cell_length_b 11.294(2)
_cell_length_c 15.876(3)
_cell_measurement_temperature 293(2)
_cell_volume 1673.2(7)
_computing_structure_refinement 'SHELXL-97 (Sheldrick, 1997)'
_computing_structure_solution 'SHELXS-97 (Sheldrick, 1990)'
_diffrn_ambient_temperature 293(2)
_diffrn_measured_fraction_theta_full 0.986
_diffrn_measured_fraction_theta_max 0.986
_diffrn_radiation_monochromator graphite
_diffrn_radiation_source 'fine-focus sealed tube'
_diffrn_radiation_type MoK\a
_diffrn_radiation_wavelength 0.71073
_diffrn_reflns_av_R_equivalents 0.0380
_diffrn_reflns_av_sigmaI/netI 0.0538
_diffrn_reflns_limit_h_max 14
_diffrn_reflns_limit_h_min -14
_diffrn_reflns_limit_k_max 14
_diffrn_reflns_limit_k_min -14
_diffrn_reflns_limit_l_max 20
_diffrn_reflns_limit_l_min -20
_diffrn_reflns_number 16172
_diffrn_reflns_theta_full 27.48
_diffrn_reflns_theta_max 27.48
_diffrn_reflns_theta_min 3.13
_exptl_absorpt_coefficient_mu 1.228
_exptl_crystal_density_diffrn 1.561
_exptl_crystal_F_000 796
_refine_diff_density_max 1.134
_refine_diff_density_min -1.329
_refine_diff_density_rms 0.112
_refine_ls_extinction_method none
_refine_ls_goodness_of_fit_ref 1.113
_refine_ls_hydrogen_treatment mixed
_refine_ls_matrix_type full
_refine_ls_number_parameters 411
_refine_ls_number_reflns 7568
_refine_ls_number_restraints 0
_refine_ls_restrained_S_all 1.113
_refine_ls_R_factor_all 0.0894
_refine_ls_R_factor_gt 0.0607
_refine_ls_shift/su_max 2.995
_refine_ls_shift/su_mean 0.065
_refine_ls_structure_factor_coef Fsqd
_refine_ls_weighting_details 'calc w=1/[\s^2^(Fo^2^)+(0.1016P)^2^+1.3839P] where P=(Fo^2^+2Fc^2^)/3'
_refine_ls_weighting_scheme calc
_refine_ls_wR_factor_gt 0.1879
_refine_ls_wR_factor_ref 0.2130
_reflns_number_gt 4832
_reflns_number_total 7568
_reflns_threshold_expression >2sigma(I)
_cod_data_source_file jo202489v_si_006.cif
_cod_data_source_block 090129
_cod_original_cell_volume 1673.3(6)
_cod_database_code 4027023

loop_
_symmetry_equiv_pos_as_xyz
'x, y, z'
'-x, -y, -z'

loop_
_atom_site_label
_atom_site_type_symbol
_atom_site_fract_x
_atom_site_fract_y
_atom_site_fract_z
_atom_site_U_iso_or_equiv
_atom_site_adp_type
_atom_site_occupancy
_atom_site_symmetry_multiplicity
_atom_site_calc_flag
_atom_site_refinement_flags
Ag2 Ag 0.94269(5) 0.05253(5) 0.37734(3) 0.0736(2) Uani 1 1 d .
Ag1 Ag 0.25941(6) 0.95598(6) 0.10940(4) 0.0856(2) Uani 1 1 d .
O8 O 0.2456(4) 0.5002(4) 0.3279(3) 0.0624(10) Uani 1 1 d .
O10 O 0.3181(5) 0.2313(4) 0.4356(3) 0.0647(10) Uani 1 1 d .
O11 O 0.2748(4) 0.1948(4) 0.3137(3) 0.0679(10) Uani 1 1 d .
N2 N 0.7019(5) 0.1630(5) 0.1215(3) 0.0628(12) Uani 1 1 d .
O1 O 0.8836(5) 0.7553(4) 0.1063(3) 0.0713(11) Uani 1 1 d .
C13 C 0.4389(5) 0.2847(5) 0.3079(3) 0.0479(10) Uani 1 1 d .
O9 O 0.4605(5) 0.4790(4) 0.3287(4) 0.0829(14) Uani 1 1 d .
C20 C 0.3333(5) 0.2322(5) 0.3507(4) 0.0505(11) Uani 1 1 d .
N1 N 0.4710(7) 0.8272(6) 0.3806(4) 0.0747(15) Uani 1 1 d .
O4 O 0.7016(5) 0.5279(5) 0.1487(3) 0.0814(13) Uani 1 1 d .
C18 C 0.3845(6) 0.4320(5) 0.3235(3) 0.0535(12) Uani 1 1 d .
C2 C 0.6014(6) 0.8049(5) 0.1761(4) 0.0531(12) Uani 1 1 d .
H2A H 0.5935 0.8917 0.1830 0.064 Uiso 1 1 calc R
H2B H 0.6002 0.8033 0.1155 0.064 Uiso 1 1 calc R
C14 C 0.5827(6) 0.1939(6) 0.3417(4) 0.0563(12) Uani 1 1 d .
H14A H 0.5858 0.2206 0.3953 0.068 Uiso 1 1 calc R
H14B H 0.6005 0.0997 0.3523 0.068 Uiso 1 1 calc R
C3 C 0.4822(5) 0.7814(5) 0.2310(4) 0.0514(11) Uani 1 1 d .
H3 H 0.475(6) 0.711(6) 0.208(4) 0.062 Uiso 1 1 calc .
C5 C 0.6962(6) 0.6606(5) 0.3093(4) 0.0529(11) Uani 1 1 d .
H5 H 0.719(6) 0.716(6) 0.337(4) 0.063 Uiso 1 1 calc .
C16 C 0.6192(6) 0.2607(5) 0.1871(3) 0.0509(11) Uani 1 1 d .
H16 H 0.612(6) 0.350(6) 0.163(4) 0.061 Uiso 1 1 calc .
O2 O 0.8944(5) 0.7616(5) 0.2440(3) 0.0849(14) Uani 1 1 d .
C8 C 0.7816(6) 0.5625(6) 0.1662(4) 0.0594(13) Uani 1 1 d .
C4 C 0.5365(6) 0.7185(5) 0.3211(4) 0.0545(12) Uani 1 1 d .
H4 H 0.510(7) 0.646(6) 0.346(4) 0.065 Uiso 1 1 calc .
C15 C 0.6909(5) 0.2124(5) 0.2721(4) 0.0521(11) Uani 1 1 d .
H15 H 0.704(6) 0.287(6) 0.284(4) 0.063 Uiso 1 1 calc .
C6 C 0.8500(6) 0.7352(5) 0.1908(4) 0.0576(13) Uani 1 1 d .
C1 C 0.7375(6) 0.6874(5) 0.2097(3) 0.0511(11) Uani 1 1 d .
C17 C 0.4719(5) 0.2716(5) 0.2101(3) 0.0511(11) Uani 1 1 d .
H17 H 0.481(6) 0.183(6) 0.205(4) 0.061 Uiso 1 1 calc .
O3 O 0.9199(5) 0.4910(5) 0.1543(5) 0.103(2) Uani 1 1 d .
C22 C 0.3617(7) 0.3753(8) 0.1484(4) 0.0776(19) Uani 1 1 d .
H22 H 0.268(8) 0.397(7) 0.180(5) 0.093 Uiso 1 1 calc .
C10 C 0.7716(8) 0.5127(6) 0.3535(4) 0.0709(16) Uani 1 1 d .
H10 H 0.764(8) 0.453(7) 0.320(5) 0.085 Uiso 1 1 calc .
C11 C 0.9269(10) 0.4698(9) 0.3555(7) 0.114(3) Uani 1 1 d .
H11A H 0.9749 0.4572 0.2982 0.170 Uiso 1 1 calc R
H11B H 0.9669 0.3864 0.3934 0.170 Uiso 1 1 calc R
H11C H 0.9365 0.5390 0.3761 0.170 Uiso 1 1 calc R
C24 C 0.3703(10) 0.5068(10) 0.1192(6) 0.116(3) Uani 1 1 d .
H24A H 0.3814 0.5382 0.1677 0.174 Uiso 1 1 calc R
H24B H 0.2858 0.5734 0.0950 0.174 Uiso 1 1 calc R
H24C H 0.4492 0.4929 0.0761 0.174 Uiso 1 1 calc R
C12 C 0.7045(10) 0.4966(8) 0.4452(5) 0.100(3) Uani 1 1 d .
H12A H 0.7577 0.4064 0.4727 0.150 Uiso 1 1 calc R
H12B H 0.6102 0.5122 0.4438 0.150 Uiso 1 1 calc R
H12C H 0.7031 0.5610 0.4770 0.150 Uiso 1 1 calc R
C23 C 0.3765(12) 0.3066(13) 0.0702(6) 0.137(4) Uani 1 1 d .
H23A H 0.4641 0.2911 0.0357 0.206 Uiso 1 1 calc R
H23B H 0.3006 0.3643 0.0359 0.206 Uiso 1 1 calc R
H23C H 0.3740 0.2216 0.0901 0.206 Uiso 1 1 calc R
O13 O 0.6932(6) 0.0595(5) 0.1270(3) 0.0813(13) Uani 1 1 d .
O6 O 0.5175(7) 0.9083(5) 0.3725(4) 0.1010(18) Uani 1 1 d .
C25 C 0.3391(6) 0.9036(6) 0.2318(4) 0.0646(14) Uani 1 1 d .
H25A H 0.3459 0.9800 0.2455 0.077 Uiso 1 1 calc R
H25B H 0.2745 0.8839 0.2764 0.077 Uiso 1 1 calc R
O14 O 0.7808(7) 0.1913(7) 0.0653(4) 0.109(2) Uani 1 1 d .
C26 C 0.8340(6) 0.0897(6) 0.2678(4) 0.0664(15) Uani 1 1 d .
H26A H 0.8903 0.1037 0.2152 0.080 Uiso 1 1 calc R
H26B H 0.8225 0.0104 0.2652 0.080 Uiso 1 1 calc R
O7 O 0.3740(8) 0.8270(7) 0.4335(4) 0.125(2) Uani 1 1 d .
C21 C 0.2301(7) 0.1736(7) 0.4868(4) 0.0727(17) Uani 1 1 d .
H21A H 0.1392 0.2185 0.4663 0.109 Uiso 1 1 calc R
H21B H 0.2205 0.1853 0.5463 0.109 Uiso 1 1 calc R
H21C H 0.2720 0.0787 0.4817 0.109 Uiso 1 1 calc R
C19 C 0.1819(8) 0.6445(6) 0.3346(5) 0.0756(18) Uani 1 1 d .
H19A H 0.2279 0.6595 0.3743 0.113 Uiso 1 1 calc R
H19B H 0.0841 0.6762 0.3551 0.113 Uiso 1 1 calc R
H19C H 0.1917 0.6930 0.2786 0.113 Uiso 1 1 calc R
C7 C 0.9886(8) 0.8055(8) 0.0797(6) 0.091(2) Uani 1 1 d .
H7A H 0.9483 0.8980 0.0905 0.137 Uiso 1 1 calc R
H7B H 1.0189 0.8007 0.0191 0.137 Uiso 1 1 calc R
H7C H 1.0677 0.7509 0.1121 0.137 Uiso 1 1 calc R
C9 C 0.9735(11) 0.3638(9) 0.1204(9) 0.150(5) Uani 1 1 d .
H9A H 0.9187 0.3177 0.1482 0.225 Uiso 1 1 calc R
H9B H 1.0696 0.3082 0.1313 0.225 Uiso 1 1 calc R
H9C H 0.9677 0.3810 0.0592 0.225 Uiso 1 1 calc R

loop_
_atom_site_aniso_label
_atom_site_aniso_U_11
_atom_site_aniso_U_22
_atom_site_aniso_U_33
_atom_site_aniso_U_23
_atom_site_aniso_U_13
_atom_site_aniso_U_12
Ag2 0.0509(3) 0.0947(4) 0.0730(3) -0.0036(2) -0.0208(2) -0.0289(3)
Ag1 0.0670(3) 0.0918(4) 0.0908(4) -0.0183(3) -0.0401(3) -0.0162(3)
O8 0.051(2) 0.0511(19) 0.087(3) -0.0101(18) -0.0125(19) -0.0230(17)
O10 0.071(3) 0.079(2) 0.056(2) -0.0040(18) 0.0020(19) -0.048(2)
O11 0.062(2) 0.082(3) 0.080(3) -0.011(2) -0.007(2) -0.049(2)
N2 0.052(3) 0.077(3) 0.058(3) -0.008(2) 0.000(2) -0.031(2)
O1 0.061(3) 0.082(3) 0.077(3) -0.016(2) 0.009(2) -0.042(2)
C13 0.046(3) 0.050(2) 0.050(3) -0.004(2) -0.005(2) -0.025(2)
O9 0.063(3) 0.068(2) 0.134(4) -0.032(3) -0.001(3) -0.040(2)
C20 0.046(3) 0.050(3) 0.060(3) -0.007(2) -0.007(2) -0.024(2)
N1 0.079(4) 0.076(3) 0.059(3) -0.020(2) -0.011(3) -0.022(3)
O4 0.079(3) 0.088(3) 0.098(3) -0.039(3) -0.006(3) -0.046(3)
C18 0.056(3) 0.057(3) 0.055(3) -0.006(2) -0.005(2) -0.032(3)
C2 0.050(3) 0.054(3) 0.059(3) -0.006(2) -0.012(2) -0.025(2)
C14 0.056(3) 0.059(3) 0.056(3) 0.001(2) -0.009(2) -0.031(3)
C3 0.047(3) 0.058(3) 0.059(3) -0.014(2) -0.009(2) -0.027(2)
C5 0.056(3) 0.051(3) 0.058(3) -0.006(2) -0.013(2) -0.027(2)
C16 0.054(3) 0.052(3) 0.053(3) -0.004(2) -0.006(2) -0.031(2)
O2 0.085(3) 0.103(3) 0.098(3) -0.003(3) -0.027(3) -0.067(3)
C8 0.059(3) 0.061(3) 0.061(3) -0.011(2) -0.001(3) -0.031(3)
C4 0.058(3) 0.052(3) 0.056(3) -0.008(2) -0.007(2) -0.026(2)
C15 0.046(3) 0.057(3) 0.060(3) -0.009(2) -0.007(2) -0.028(2)
C6 0.048(3) 0.051(3) 0.075(4) -0.005(2) -0.013(3) -0.022(2)
C1 0.050(3) 0.050(3) 0.060(3) -0.009(2) -0.007(2) -0.027(2)
C17 0.047(3) 0.059(3) 0.052(3) -0.009(2) -0.006(2) -0.027(2)
O3 0.058(3) 0.067(3) 0.183(6) -0.049(3) 0.014(3) -0.025(2)
C22 0.054(3) 0.108(5) 0.056(3) -0.007(3) -0.013(3) -0.023(4)
C10 0.081(4) 0.060(3) 0.067(4) 0.003(3) -0.019(3) -0.028(3)
C11 0.083(6) 0.091(6) 0.137(8) 0.022(5) -0.042(5) -0.018(5)
C24 0.104(7) 0.106(6) 0.089(6) 0.032(5) -0.027(5) -0.019(5)
C12 0.127(7) 0.093(5) 0.073(5) 0.022(4) -0.031(5) -0.048(5)
C23 0.126(9) 0.194(11) 0.084(6) -0.031(6) -0.042(6) -0.049(8)
O13 0.085(3) 0.071(3) 0.093(3) -0.029(2) 0.002(3) -0.036(3)
O6 0.105(4) 0.079(3) 0.132(5) -0.041(3) -0.031(4) -0.035(3)
C25 0.052(3) 0.069(3) 0.077(4) -0.018(3) -0.013(3) -0.026(3)
O14 0.106(4) 0.154(5) 0.083(4) -0.027(3) 0.037(3) -0.083(4)
C26 0.054(3) 0.071(4) 0.069(4) -0.008(3) -0.008(3) -0.024(3)
O7 0.123(6) 0.152(6) 0.082(4) -0.043(4) 0.036(4) -0.054(5)
C21 0.069(4) 0.088(4) 0.065(4) 0.007(3) 0.002(3) -0.049(3)
C19 0.069(4) 0.056(3) 0.096(5) -0.016(3) -0.021(3) -0.018(3)
C7 0.062(4) 0.089(5) 0.121(6) -0.011(4) 0.022(4) -0.044(4)
C9 0.107(7) 0.091(6) 0.256(14) -0.100(8) 0.061(8) -0.046(5)

loop_
_atom_type_symbol
_atom_type_description
_atom_type_scat_dispersion_real
_atom_type_scat_dispersion_imag
_atom_type_scat_source
C C 0.0033 0.0016 'International Tables Vol C Tables 4.2.6.8 and 6.1.1.4'
H H 0.0000 0.0000 'International Tables Vol C Tables 4.2.6.8 and 6.1.1.4'
N N 0.0061 0.0033 'International Tables Vol C Tables 4.2.6.8 and 6.1.1.4'
O O 0.0106 0.0060 'International Tables Vol C Tables 4.2.6.8 and 6.1.1.4'
Ag Ag -0.8971 1.1015 'International Tables Vol C Tables 4.2.6.8 and 6.1.1.4'

loop_
_geom_angle_atom_site_label_1
_geom_angle_atom_site_label_2
_geom_angle_atom_site_label_3
_geom_angle
C18 O8 C19 117.4(5)
C20 O10 C21 116.8(5)
O13 N2 O14 121.9(6)
O13 N2 C16 120.7(5)
O14 N2 C16 117.3(5)
C6 O1 C7 115.7(6)
C20 C13 C18 110.2(4)
C20 C13 C14 110.8(4)
C18 C13 C14 110.7(4)
C20 C13 C17 111.1(4)
C18 C13 C17 111.1(4)
C14 C13 C17 102.7(4)
O11 C20 O10 124.9(5)
O11 C20 C13 125.3(5)
O10 C20 C13 109.8(4)
O6 N1 O7 124.6(7)
O6 N1 C4 118.6(6)
O7 N1 C4 116.9(6)
O9 C18 O8 124.8(5)
O9 C18 C13 123.0(5)
O8 C18 C13 112.1(4)
C3 C2 C1 105.4(4)
C15 C14 C13 106.5(4)
C25 C3 C2 115.6(5)
C25 C3 C4 115.1(5)
C2 C3 C4 104.0(4)
C4 C5 C10 113.2(5)
C4 C5 C1 105.7(4)
C10 C5 C1 116.8(5)
N2 C16 C17 110.1(4)
N2 C16 C15 111.2(4)
C17 C16 C15 108.0(4)
O4 C8 O3 123.3(6)
O4 C8 C1 124.6(5)
O3 C8 C1 112.0(5)
N1 C4 C5 110.8(5)
N1 C4 C3 109.2(4)
C5 C4 C3 108.3(4)
C14 C15 C26 114.8(5)
C14 C15 C16 104.6(4)
C26 C15 C16 114.6(5)
O2 C6 O1 124.3(6)
O2 C6 C1 125.0(6)
O1 C6 C1 110.5(5)
C6 C1 C8 111.3(5)
C6 C1 C2 108.1(4)
C8 C1 C2 110.2(4)
C6 C1 C5 112.0(4)
C8 C1 C5 110.9(4)
C2 C1 C5 104.1(4)
C16 C17 C13 104.2(4)
C16 C17 C22 115.7(5)
C13 C17 C22 118.5(5)
C8 O3 C9 116.7(6)
C24 C22 C23 110.7(8)
C24 C22 C17 114.5(6)
C23 C22 C17 108.5(6)
C12 C10 C11 109.2(7)
C12 C10 C5 111.1(6)
C11 C10 C5 110.9(6)
C3 C25 Ag1 111.3(4)
C15 C26 Ag2 112.3(4)

loop_
_geom_bond_atom_site_label_1
_geom_bond_atom_site_label_2
_geom_bond_distance
Ag2 C26 2.150(6)
Ag1 C25 2.137(6)
O8 C18 1.328(7)
O8 C19 1.456(7)
O10 C20 1.325(7)
O10 C21 1.443(7)
O11 C20 1.194(6)
N2 O13 1.201(6)
N2 O14 1.220(7)
N2 C16 1.510(7)
O1 C6 1.324(7)
O1 C7 1.463(7)
C13 C20 1.523(7)
C13 C18 1.535(7)
C13 C14 1.538(7)
C13 C17 1.548(7)
O9 C18 1.197(7)
N1 O6 1.216(8)
N1 O7 1.218(8)
N1 C4 1.513(7)
O4 C8 1.204(7)
C2 C3 1.521(7)
C2 C1 1.546(7)
C14 C15 1.515(7)
C3 C25 1.515(8)
C3 C4 1.553(7)
C5 C4 1.528(8)
C5 C10 1.549(8)
C5 C1 1.568(7)
C16 C17 1.526(7)
C16 C15 1.556(7)
O2 C6 1.197(7)
C8 O3 1.325(8)
C8 C1 1.523(7)
C15 C26 1.518(8)
C6 C1 1.518(7)
C17 C22 1.555(8)
O3 C9 1.447(9)
C22 C24 1.506(12)
C22 C23 1.539(11)
C10 C12 1.516(10)
C10 C11 1.527(11)
